data_4329813
loop_
_publ_author_name
'Goutam Mukherjee'
'Puspendra Singh'
'Chandrasekhar Ganguri'
'Sagar Sharma'
'Harkesh B. Singh'
'Nidhi Goel'
'Udai P. Singh'
'Ray J. Butcher'

_publ_contact_author_address
;
Department of Chemistry
Indian Institute of Technology Bombay
Powai, Mumbai-40076
India
;
_publ_contact_author_email chhbsia@chem.iitb.ac.in
_publ_contact_author_name 'Prof. Harkesh B. Singh'
_publ_section_title
;
 Selenadiazolopyridine: A Synthon for Supramolecular Assembly and
 Complexes with Metallophilic Interactions
;
_journal_name_full 'Inorganic Chemistry'
_journal_page_first 8128
_journal_page_last 8140
_journal_paper_doi 10.1021/ic3005272
_journal_volume 51
_journal_year 2012
_chemical_formula_moiety
; 
C10 H12 Cu N6 O3 Se2, 4(C5 H3 N3 Se), 4(N O3), 2(H2 O) 
;
_chemical_formula_sum 'C40 H40 Cu2 N28 O20.01 Se8'
_chemical_formula_weight 1992.06
_chemical_name_systematic
; 
 ? 
;
_space_group_IT_number 2
_symmetry_cell_setting triclinic
_symmetry_space_group_name_Hall '-P 1'
_symmetry_space_group_name_H-M 'P -1'
_atom_sites_solution_hydrogens geom
_atom_sites_solution_primary direct
_atom_sites_solution_secondary difmap
_audit_creation_method SHELXL-97
_cell_angle_alpha 79.063(3)
_cell_angle_beta 74.977(2)
_cell_angle_gamma 86.968(2)
_cell_formula_units_Z 2
_cell_length_a 11.4192(3)
_cell_length_b 14.1808(5)
_cell_length_c 20.6650(6)
_cell_measurement_reflns_used 12227
_cell_measurement_temperature 200(2)
_cell_measurement_theta_max 32.5007
_cell_measurement_theta_min 4.6138
_cell_volume 3173.25(17)
_computing_cell_refinement
;
CrysAlis RED, Oxford Diffraction Ltd.,
Version 1.171.32.5 (release 08-05-2007 CrysAlis171 .NET)
(compiled May  8 2007,13:10:02)
;
_computing_data_collection
;
CrysAlis CCD, Oxford Diffraction Ltd.,
Version 1.171.32.5 (release 08-05-2007 CrysAlis171 .NET)
(compiled May  8 2007,13:10:02)
;
_computing_data_reduction
;
CrysAlis RED, Oxford Diffraction Ltd.,
Version 1.171.32.5 (release 08-05-2007 CrysAlis171 .NET)
(compiled May  8 2007,13:10:02)
;
_computing_molecular_graphics 'SHELXTL (Bruker, 2008)'
_computing_publication_material 'SHELXTL (Bruker, 2008)'
_computing_structure_refinement 'SHELXL-97 (Sheldrick, 2008)'
_computing_structure_solution 'SHELXS-97 (Sheldrick, 2008)'
_diffrn_ambient_temperature 200(2)
_diffrn_detector_area_resol_mean 10.5081
_diffrn_measured_fraction_theta_full 0.980
_diffrn_measured_fraction_theta_max 0.860
_diffrn_measurement_device_type 'Oxford Diffraction Gemini R'
_diffrn_measurement_method '\w scans'
_diffrn_radiation_monochromator graphite
_diffrn_radiation_source 'Enhance (Mo) x-ray Source'
_diffrn_radiation_type MoK\a
_diffrn_radiation_wavelength 0.71073
_diffrn_reflns_av_R_equivalents 0.0540
_diffrn_reflns_av_sigmaI/netI 0.1272
_diffrn_reflns_limit_h_max 17
_diffrn_reflns_limit_h_min -17
_diffrn_reflns_limit_k_max 20
_diffrn_reflns_limit_k_min -20
_diffrn_reflns_limit_l_max 29
_diffrn_reflns_limit_l_min -30
_diffrn_reflns_number 42952
_diffrn_reflns_theta_full 25.50
_diffrn_reflns_theta_max 32.60
_diffrn_reflns_theta_min 4.62
_diffrn_standards_decay_% <2%
_diffrn_standards_interval_count 50
_diffrn_standards_number 2
_exptl_absorpt_coefficient_mu 5.352
_exptl_absorpt_correction_T_max 1.00000
_exptl_absorpt_correction_T_min 0.26174
_exptl_absorpt_correction_type multi-scan
_exptl_absorpt_process_details
;
CrysAlis RED, Oxford Diffraction Ltd.,
Version 1.171.32.5 (release 08-05-2007 CrysAlis171 .NET)
(compiled May  8 2007,13:10:02)
empirical absorption correction using spherical harmonics,
 implemented in SCALE3 ABSPACK scaling algorithm.
;
_exptl_crystal_colour black
_exptl_crystal_density_diffrn 2.085
_exptl_crystal_description prism
_exptl_crystal_F_000 1932
_exptl_crystal_size_max 0.45
_exptl_crystal_size_mid 0.37
_exptl_crystal_size_min 0.31
_refine_diff_density_max 2.660
_refine_diff_density_min -1.939
_refine_diff_density_rms 0.211
_refine_ls_extinction_coef 0.0021(3)
_refine_ls_extinction_expression Fc^*^=kFc[1+0.001xFc^2^\l^3^/sin(2\q)]^-1/4^
_refine_ls_extinction_method SHELXL
_refine_ls_goodness_of_fit_ref 1.188
_refine_ls_hydrogen_treatment constr
_refine_ls_matrix_type full
_refine_ls_number_parameters 917
_refine_ls_number_reflns 19932
_refine_ls_number_restraints 283
_refine_ls_restrained_S_all 1.233
_refine_ls_R_factor_all 0.1575
_refine_ls_R_factor_gt 0.0742
_refine_ls_shift/su_max 0.019
_refine_ls_shift/su_mean 0.001
_refine_ls_structure_factor_coef Fsqd
_refine_ls_weighting_details 'calc w=1/[\s^2^(Fo^2^)+(0.1209P)^2^] where P=(Fo^2^+2Fc^2^)/3'
_refine_ls_weighting_scheme calc
_refine_ls_wR_factor_gt 0.1962
_refine_ls_wR_factor_ref 0.2686
_reflns_number_gt 9447
_reflns_number_total 19932
_reflns_threshold_expression >2sigma(I)
_cod_data_source_file ic3005272_si_002_10.cif
_cod_data_source_block 13
_cod_original_cell_volume 3173.26(17)
_cod_database_code 4329813

loop_
_symmetry_equiv_pos_as_xyz
'x, y, z'
'-x, -y, -z'

loop_
_atom_site_label
_atom_site_type_symbol
_atom_site_fract_x
_atom_site_fract_y
_atom_site_fract_z
_atom_site_U_iso_or_equiv
_atom_site_adp_type
_atom_site_occupancy
_atom_site_symmetry_multiplicity
_atom_site_calc_flag
_atom_site_refinement_flags
_atom_site_disorder_assembly
_atom_site_disorder_group
Cu1 Cu 0.68494(7) 0.75410(6) 0.49205(4) 0.0286(2) Uani 1 1 d D . .
Cu2 Cu -0.16416(7) 0.74062(6) 0.99153(5) 0.0267(2) Uani 1 1 d D . .
Se1A Se 0.49992(6) 0.43738(6) 0.59287(4) 0.03077(19) Uani 1 1 d . . .
Se2A Se 0.82930(6) 0.62546(5) 0.27572(4) 0.02954(19) Uani 1 1 d . . .
Se1B Se -0.32523(7) 0.84946(6) 1.21260(4) 0.0321(2) Uani 1 1 d . . .
Se2B Se 0.00326(6) 1.07057(5) 0.90962(4) 0.02768(18) Uani 1 1 d . . .
Se1C Se -0.31025(6) 1.00576(5) 1.03260(4) 0.03015(19) Uani 1 1 d . . .
Se1D Se 0.81643(7) 0.48218(8) 0.45929(4) 0.0440(2) Uani 1 1 d . . .
Se1E Se -0.62919(7) 0.93601(7) 1.14644(5) 0.0396(2) Uani 1 1 d . . .
Se1F Se 1.13429(8) 0.53111(10) 0.33418(5) 0.0642(4) Uani 1 1 d . . .
O1WA O 0.6185(7) 0.9017(3) 0.4984(2) 0.051(3) Uani 0.438(14) 1 d PDU A 1
H1WA H 0.5511 0.9002 0.5250 0.076 Uiso 0.438(14) 1 d PRD A 1
H1WB H 0.6075 0.9284 0.4616 0.076 Uiso 0.438(14) 1 d PRD A 1
O1WC O 0.6873(6) 0.8986(3) 0.5155(4) 0.051(3) Uani 0.56 1 d PDU A 2
H1WE H 0.6183 0.9199 0.5261 0.076 Uiso 0.562(14) 1 d PRD A 2
H1WF H 0.7136 0.8970 0.5490 0.076 Uiso 0.562(14) 1 d PRD A 2
O2WA O 0.82323(17) 0.7096(6) 0.52820(13) 0.066(2) Uani 1 1 d D A .
H2WA H 0.8886 0.7311 0.5040 0.099 Uiso 1 1 d RD . .
H2WB H 0.8199 0.7230 0.5655 0.099 Uiso 1 1 d RD . .
O3WA O 0.5466(3) 0.7638(2) 0.4526(2) 0.0323(12) Uani 1 1 d DU A .
H3WA H 0.5513 0.7294 0.4243 0.048 Uiso 1 1 d RD . .
H3WB H 0.5347 0.8179 0.4329 0.048 Uiso 1 1 d RD . .
O1WB O -0.1657(4) 0.6014(2) 0.9537(2) 0.0400(14) Uani 1 1 d D . .
H1WC H -0.1833 0.6164 0.9171 0.060 Uiso 1 1 d RD . .
H1WD H -0.0945 0.5844 0.9436 0.060 Uiso 1 1 d RD . .
O2WB O -0.30129(16) 0.8009(4) 0.95878(14) 0.0444(16) Uani 1 1 d D . .
H2WC H -0.2883 0.8048 0.9174 0.067 Uiso 1 1 d RD . .
H2WD H -0.3640 0.7697 0.9746 0.067 Uiso 1 1 d RD . .
O3WB O -0.0282(2) 0.7185(4) 1.0317(3) 0.0317(12) Uani 1 1 d D . .
H3WC H -0.0015 0.6741 1.0554 0.048 Uiso 1 1 d RD . .
H3WD H 0.0321 0.7470 1.0065 0.048 Uiso 1 1 d RD . .
O1W O 0.7878(7) 0.7190(7) 0.6601(4) 0.078(3) Uani 1 1 d D . .
H1W1 H 0.8362 0.7587 0.6617 0.116 Uiso 1 1 d RD . .
H1W2 H 0.7407 0.7103 0.6981 0.25(12) Uiso 1 1 d RD . .
O2W O -0.3025(14) 0.9665(12) 0.7306(7) 0.187(6) Uani 1 1 d D . .
H2W1 H -0.3683 0.9863 0.7245 0.280 Uiso 1 1 d RD . .
H2W2 H -0.3177 0.9406 0.7708 0.280 Uiso 1 1 d RD . .
N11A N 0.5721(5) 0.7026(4) 0.5834(3) 0.0240(12) Uani 1 1 d U A .
N12A N 0.5837(5) 0.5456(5) 0.5569(3) 0.0363(16) Uani 1 1 d . A .
N13A N 0.4035(5) 0.4831(5) 0.6612(3) 0.0358(16) Uani 1 1 d . . .
N21A N 0.8010(5) 0.8017(4) 0.3993(3) 0.0277(13) Uani 1 1 d U A .
N22A N 0.7630(4) 0.6725(4) 0.3517(3) 0.0186(10) Uani 1 1 d U A .
N23A N 0.9458(5) 0.7152(5) 0.2435(3) 0.0382(17) Uani 1 1 d . . .
N11B N -0.2800(5) 0.6820(5) 1.0813(4) 0.0364(16) Uani 1 1 d . . .
N12B N -0.2529(5) 0.8080(4) 1.1354(3) 0.0287(13) Uani 1 1 d . . .
N13B N -0.4353(6) 0.7554(5) 1.2404(3) 0.0384(17) Uani 1 1 d . . .
N21B N -0.0469(4) 0.8062(4) 0.9025(3) 0.0242(12) Uani 1 1 d U . .
N22B N -0.0737(5) 0.9592(4) 0.9368(3) 0.0266(13) Uani 1 1 d . . .
N23B N 0.1101(6) 1.0327(5) 0.8413(3) 0.0364(16) Uani 1 1 d . . .
N1C N -0.2062(5) 1.1040(4) 1.0153(3) 0.0252(12) Uani 1 1 d U . .
N1D N 0.7023(5) 0.3906(5) 0.4860(3) 0.0345(16) Uani 1 1 d . . .
N1E N -0.5290(5) 0.8781(4) 1.0830(4) 0.0319(14) Uani 1 1 d . . .
N1F N 1.2542(6) 0.6182(7) 0.3117(4) 0.061(3) Uani 1 1 d . . .
C11A C 0.5255(6) 0.7544(6) 0.6272(4) 0.0321(17) Uani 1 1 d . . .
H11A H 0.5568 0.8176 0.6188 0.038 Uiso 1 1 calc R A .
C12A C 0.4313(7) 0.7281(7) 0.6877(4) 0.0406(19) Uani 1 1 d U A .
H12A H 0.4018 0.7727 0.7172 0.049 Uiso 1 1 calc R . .
C13A C 0.3837(7) 0.6370(6) 0.7027(4) 0.0372(19) Uani 1 1 d . . .
H13A H 0.3202 0.6166 0.7423 0.045 Uiso 1 1 calc R A .
C14A C 0.4344(6) 0.5753(6) 0.6559(4) 0.0313(17) Uani 1 1 d U A .
C15A C 0.5323(6) 0.6080(6) 0.5979(3) 0.0286(16) Uani 1 1 d . . .
C21A C 0.8648(6) 0.8794(6) 0.3912(4) 0.0339(18) Uani 1 1 d . . .
H21A H 0.8458 0.9180 0.4254 0.041 Uiso 1 1 calc R A .
C22A C 0.9634(7) 0.9078(6) 0.3312(4) 0.0335(17) Uani 1 1 d U A .
H22A H 1.0072 0.9648 0.3268 0.040 Uiso 1 1 calc R . .
C23A C 0.9946(6) 0.8544(5) 0.2810(3) 0.0248(15) Uani 1 1 d . . .
H23A H 1.0610 0.8720 0.2425 0.030 Uiso 1 1 calc R A .
C24A C 0.9263(6) 0.7739(5) 0.2882(3) 0.0269(15) Uani 1 1 d U A .
C25A C 0.8295(6) 0.7473(5) 0.3493(3) 0.0238(14) Uani 1 1 d U . .
C11B C -0.3409(6) 0.6013(5) 1.0882(4) 0.0306(17) Uani 1 1 d . . .
H11B H -0.3180 0.5648 1.0528 0.037 Uiso 1 1 calc R . .
C12B C -0.4338(6) 0.5684(6) 1.1428(4) 0.0358(19) Uani 1 1 d . . .
H12B H -0.4732 0.5107 1.1437 0.043 Uiso 1 1 calc R . .
C13B C -0.4726(7) 0.6157(7) 1.1966(4) 0.0393(19) Uani 1 1 d U . .
H13B H -0.5391 0.5933 1.2340 0.047 Uiso 1 1 calc R . .
C14B C -0.4075(6) 0.7005(5) 1.1935(4) 0.0314(16) Uani 1 1 d U . .
C15B C -0.3114(6) 0.7308(5) 1.1344(3) 0.0225(13) Uani 1 1 d U . .
C21B C 0.0105(7) 0.7565(5) 0.8569(4) 0.0316(17) Uani 1 1 d . . .
H21B H -0.0144 0.6921 0.8616 0.038 Uiso 1 1 calc R . .
C22B C 0.1103(7) 0.7934(6) 0.7993(4) 0.0369(19) Uani 1 1 d . . .
H22B H 0.1495 0.7541 0.7675 0.044 Uiso 1 1 calc R . .
C23B C 0.1463(7) 0.8862(6) 0.7920(4) 0.0318(17) Uani 1 1 d . . .
H23B H 0.2111 0.9133 0.7551 0.038 Uiso 1 1 calc R . .
C24B C 0.0834(6) 0.9408(6) 0.8416(3) 0.0281(16) Uani 1 1 d . . .
C25B C -0.0161(6) 0.9004(6) 0.8958(4) 0.0339(18) Uani 1 1 d . . .
C5C C -0.2597(5) 1.1676(4) 1.0532(3) 0.0168(11) Uani 1 1 d U . .
N3C N -0.2045(5) 1.2499(5) 1.0519(3) 0.0290(13) Uani 1 1 d . . .
C4C C -0.2621(6) 1.3090(6) 1.0904(4) 0.0317(17) Uani 1 1 d . . .
H4CA H -0.2230 1.3668 1.0898 0.038 Uiso 1 1 calc R . .
C3C C -0.3812(6) 1.2909(5) 1.1335(4) 0.0275(15) Uani 1 1 d . . .
H3CA H -0.4192 1.3372 1.1601 0.033 Uiso 1 1 calc R . .
C2C C -0.4418(6) 1.2090(5) 1.1377(4) 0.0305(16) Uani 1 1 d U . .
H2CA H -0.5220 1.1975 1.1654 0.037 Uiso 1 1 calc R . .
C1C C -0.3778(6) 1.1411(5) 1.0979(3) 0.0250(14) Uani 1 1 d U . .
N2C N -0.4229(5) 1.0605(4) 1.0927(3) 0.0313(14) Uani 1 1 d . . .
C5D C 0.7431(7) 0.3220(7) 0.4507(4) 0.0367(18) Uani 1 1 d U . .
N3D N 0.6765(5) 0.2411(6) 0.4614(3) 0.0410(18) Uani 1 1 d . . .
C4D C 0.7282(7) 0.1793(7) 0.4247(5) 0.045(2) Uani 1 1 d . . .
H4DA H 0.6813 0.1238 0.4295 0.053 Uiso 1 1 calc R . .
C3D C 0.8428(10) 0.1810(10) 0.3786(5) 0.071(4) Uani 1 1 d . . .
H3DA H 0.8728 0.1278 0.3572 0.085 Uiso 1 1 calc R . .
C2D C 0.9105(7) 0.2643(8) 0.3657(4) 0.045(2) Uani 1 1 d . . .
H2DA H 0.9863 0.2728 0.3326 0.054 Uiso 1 1 calc R . .
C1D C 0.8613(8) 0.3346(8) 0.4038(4) 0.048(2) Uani 1 1 d . . .
N2D N 0.9164(6) 0.4203(6) 0.3998(3) 0.0457(19) Uani 1 1 d . . .
C5E C -0.5853(6) 0.8035(6) 1.0809(4) 0.0324(17) Uani 1 1 d U . .
N3E N -0.5336(5) 0.7428(6) 1.0360(3) 0.0394(17) Uani 1 1 d . . .
C4E C -0.5957(6) 0.6687(6) 1.0387(4) 0.0349(18) Uani 1 1 d . . .
H4EA H -0.5594 0.6263 1.0086 0.042 Uiso 1 1 calc R . .
C3E C -0.7138(6) 0.6427(6) 1.0820(4) 0.0341(17) Uani 1 1 d U . .
H3EA H -0.7521 0.5862 1.0795 0.041 Uiso 1 1 calc R . .
C2E C -0.7696(6) 0.6997(6) 1.1262(4) 0.0307(17) Uani 1 1 d . . .
H2EA H -0.8482 0.6848 1.1553 0.037 Uiso 1 1 calc R . .
C1E C -0.7058(6) 0.7840(5) 1.1279(4) 0.0259(14) Uani 1 1 d U . .
N2E N -0.7439(6) 0.8471(7) 1.1665(4) 0.051(2) Uani 1 1 d . . .
C1F C 1.2176(7) 0.6830(9) 0.3523(4) 0.057(3) Uani 1 1 d . . .
C2F C 1.2879(6) 0.7605(7) 0.3511(5) 0.048(3) Uani 1 1 d . . .
H2FA H 1.3661 0.7716 0.3208 0.058 Uiso 1 1 calc R . .
C3F C 1.2393(7) 0.8186(8) 0.3951(5) 0.057(3) Uani 1 1 d . . .
H3FA H 1.2820 0.8739 0.3960 0.068 Uiso 1 1 calc R . .
C4F C 1.1214(8) 0.7968(10) 0.4412(4) 0.062(3) Uani 1 1 d . . .
H4FA H 1.0900 0.8393 0.4720 0.074 Uiso 1 1 calc R . .
N3F N 1.0553(6) 0.7247(8) 0.4442(4) 0.067(3) Uani 1 1 d . . .
C5F C 1.1018(6) 0.6662(9) 0.3986(4) 0.052(3) Uani 1 1 d . . .
N2F N 1.0408(6) 0.5909(6) 0.3974(4) 0.052(2) Uani 1 1 d U . .
N1S N 0.0844(5) 0.4963(3) 0.86275(18) 0.0392(18) Uani 1 1 d D . .
O11S O 0.0552(5) 0.4177(3) 0.8538(2) 0.0466(16) Uani 1 1 d D . .
O12S O 0.0630(6) 0.5139(4) 0.9212(2) 0.0528(17) Uani 1 1 d D . .
O13S O 0.1409(6) 0.5551(4) 0.8137(2) 0.0562(17) Uani 1 1 d DU . .
N2S N 0.5587(9) 0.9884(4) 0.3300(4) 0.028(2) Uani 0.531(9) 1 d PDU B 1
O21S O 0.5231(8) 0.9043(4) 0.3419(4) 0.0239(17) Uani 0.531(9) 1 d PDU B 1
O22S O 0.5419(12) 1.0448(6) 0.2795(5) 0.061(3) Uani 0.531(9) 1 d PD B 1
O23S O 0.6205(10) 1.0137(7) 0.3650(5) 0.053(2) Uani 0.531(9) 1 d PD B 1
N2T N 0.5569(12) 0.9828(5) 0.3624(4) 0.028(2) Uani 0.47 1 d PDU B 2
O21T O 0.5831(9) 0.9032(5) 0.3460(4) 0.0239(17) Uani 0.47 1 d PDU B 2
O22T O 0.5863(14) 1.0571(6) 0.3195(6) 0.061(3) Uani 0.47 1 d PD B 2
O23T O 0.5019(12) 0.9882(7) 0.4218(4) 0.053(2) Uani 0.47 1 d PD B 2
N3S N -0.3022(8) 0.5808(16) 0.8296(6) 0.070(6) Uani 0.524(13) 1 d PD C 1
O31S O -0.3372(10) 0.5696(10) 0.7795(6) 0.047(3) Uani 0.524(13) 1 d PDU C 1
O32S O -0.3768(13) 0.583(3) 0.8847(7) 0.061(3) Uani 0.524(13) 1 d PD C 1
O33S O -0.1921(9) 0.5838(13) 0.8254(7) 0.079(4) Uani 0.524(13) 1 d PDU C 1
N3T N -0.2978(13) 0.6174(18) 0.8188(6) 0.070(6) Uani 0.48 1 d PD C 2
O31T O -0.3533(10) 0.6129(11) 0.7752(7) 0.047(3) Uani 0.48 1 d PDU C 2
O32T O -0.3453(19) 0.587(3) 0.8798(6) 0.061(3) Uani 0.48 1 d PD C 2
O33T O -0.1945(11) 0.6521(14) 0.8012(9) 0.079(4) Uani 0.48 1 d PDU C 2
N4S N -0.1833(9) 0.8763(6) 0.7712(4) 0.108(4) Uani 1 1 d DU . .
O41S O -0.1562(11) 0.9554(6) 0.7802(6) 0.154(5) Uani 1 1 d D . .
O42S O -0.1429(13) 0.8520(9) 0.7150(4) 0.188(7) Uani 1 1 d D . .
O43S O -0.2539(6) 0.8227(6) 0.8177(4) 0.090(3) Uani 1 1 d D . .

loop_
_atom_site_aniso_label
_atom_site_aniso_U_11
_atom_site_aniso_U_22
_atom_site_aniso_U_33
_atom_site_aniso_U_23
_atom_site_aniso_U_13
_atom_site_aniso_U_12
Cu1 0.0283(4) 0.0282(5) 0.0247(4) -0.0104(4) 0.0080(3) -0.0115(4)
Cu2 0.0207(4) 0.0241(5) 0.0312(5) -0.0055(4) 0.0013(3) -0.0027(3)
Se1A 0.0296(4) 0.0315(4) 0.0261(4) -0.0003(3) -0.0004(3) -0.0059(3)
Se2A 0.0284(4) 0.0283(4) 0.0271(4) -0.0073(3) 0.0037(3) -0.0032(3)
Se1B 0.0322(4) 0.0301(4) 0.0252(4) -0.0026(3) 0.0065(3) 0.0002(3)
Se2B 0.0337(4) 0.0259(4) 0.0216(3) -0.0045(3) -0.0021(3) -0.0080(3)
Se1C 0.0259(3) 0.0226(4) 0.0400(4) -0.0039(3) -0.0057(3) -0.0018(3)
Se1D 0.0289(4) 0.0697(7) 0.0285(4) 0.0008(4) -0.0044(3) -0.0066(4)
Se1E 0.0285(4) 0.0493(5) 0.0409(5) -0.0137(4) -0.0025(3) -0.0112(4)
Se1F 0.0313(4) 0.1132(10) 0.0441(6) -0.0127(6) -0.0004(4) -0.0166(5)
O1WA 0.043(4) 0.054(4) 0.057(4) -0.017(3) -0.009(3) -0.013(3)
O1WC 0.043(4) 0.054(4) 0.057(4) -0.017(3) -0.009(3) -0.013(3)
O2WA 0.020(3) 0.144(7) 0.034(3) -0.033(4) 0.006(2) -0.015(3)
O3WA 0.0325(14) 0.0308(14) 0.0312(14) -0.0028(10) -0.0059(10) -0.0014(10)
O1WB 0.032(3) 0.042(3) 0.043(3) -0.010(3) -0.004(2) 0.000(2)
O2WB 0.023(2) 0.036(3) 0.057(4) 0.006(3) 0.011(2) -0.005(2)
O3WB 0.013(2) 0.037(3) 0.039(3) -0.002(2) 0.0013(19) -0.0076(19)
O1W 0.061(4) 0.138(8) 0.056(5) -0.057(5) -0.027(4) -0.001(5)
O2W 0.211(14) 0.220(17) 0.123(11) 0.007(11) -0.061(11) 0.002(13)
N11A 0.0250(14) 0.0245(15) 0.0234(14) -0.0065(10) -0.0058(10) -0.0020(10)
N12A 0.031(3) 0.052(4) 0.025(3) 0.000(3) -0.010(3) 0.001(3)
N13A 0.030(3) 0.031(4) 0.034(4) 0.002(3) 0.009(3) -0.011(3)
N21A 0.027(2) 0.019(3) 0.027(3) 0.009(2) 0.002(2) -0.003(2)
N22A 0.0184(13) 0.0164(13) 0.0179(13) -0.0016(9) -0.0004(9) 0.0017(9)
N23A 0.026(3) 0.047(4) 0.033(4) -0.009(3) 0.007(3) 0.010(3)
N11B 0.018(3) 0.040(4) 0.044(4) -0.005(3) 0.004(3) 0.000(3)
N12B 0.031(3) 0.024(3) 0.027(3) -0.007(2) 0.004(2) -0.007(2)
N13B 0.032(3) 0.048(4) 0.027(3) 0.001(3) -0.003(3) 0.011(3)
N21B 0.017(2) 0.017(2) 0.035(3) -0.001(2) -0.001(2) -0.0045(19)
N22B 0.023(3) 0.031(3) 0.030(3) -0.010(3) -0.011(2) -0.007(2)
N23B 0.040(3) 0.030(4) 0.029(3) -0.004(3) 0.008(3) -0.002(3)
N1C 0.027(2) 0.015(2) 0.033(3) 0.005(2) -0.013(2) 0.002(2)
N1D 0.023(3) 0.044(4) 0.030(3) -0.004(3) 0.000(3) 0.018(3)
N1E 0.026(3) 0.018(3) 0.052(4) -0.006(3) -0.011(3) 0.002(2)
N1F 0.025(3) 0.096(7) 0.048(5) 0.003(5) 0.006(3) -0.002(4)
C11A 0.026(3) 0.039(4) 0.025(4) -0.001(3) -0.001(3) 0.008(3)
C12A 0.039(3) 0.057(4) 0.023(3) -0.021(3) 0.005(3) 0.000(3)
C13A 0.041(4) 0.046(5) 0.019(3) -0.010(3) 0.001(3) 0.013(4)
C14A 0.021(3) 0.037(3) 0.027(3) 0.002(3) 0.004(2) 0.001(3)
C15A 0.016(3) 0.057(5) 0.016(3) -0.017(3) -0.001(2) -0.010(3)
C21A 0.033(4) 0.040(5) 0.022(4) -0.008(3) 0.010(3) -0.012(3)
C22A 0.0330(19) 0.0321(19) 0.0335(19) -0.0045(10) -0.0058(10) -0.0016(10)
C23A 0.021(3) 0.028(4) 0.016(3) 0.007(3) 0.002(2) 0.008(3)
C24A 0.025(3) 0.028(3) 0.020(3) -0.001(2) 0.006(2) -0.004(2)
C25A 0.033(3) 0.019(3) 0.019(3) -0.003(2) -0.003(2) -0.012(2)
C11B 0.023(3) 0.027(4) 0.041(4) 0.008(3) -0.015(3) -0.010(3)
C12B 0.030(4) 0.024(4) 0.046(5) 0.007(3) -0.007(3) 0.003(3)
C13B 0.022(3) 0.056(4) 0.040(4) 0.000(3) -0.016(3) 0.004(3)
C14B 0.024(3) 0.025(3) 0.039(3) -0.008(3) 0.002(3) 0.011(2)
C15B 0.0219(16) 0.0219(16) 0.0226(16) -0.0027(10) -0.0044(10) -0.0010(10)
C21B 0.044(4) 0.014(3) 0.024(4) 0.001(3) 0.011(3) -0.005(3)
C22B 0.035(4) 0.034(4) 0.027(4) 0.000(3) 0.013(3) 0.005(3)
C23B 0.035(4) 0.044(5) 0.016(3) -0.004(3) -0.008(3) 0.012(3)
C24B 0.030(3) 0.034(4) 0.017(3) 0.001(3) -0.006(3) 0.010(3)
C25B 0.020(3) 0.050(5) 0.031(4) 0.003(4) -0.015(3) 0.005(3)
C5C 0.0165(14) 0.0163(14) 0.0173(14) -0.0028(10) -0.0037(10) -0.0022(9)
N3C 0.020(3) 0.032(3) 0.036(3) -0.007(3) -0.005(2) -0.014(2)
C4C 0.021(3) 0.038(4) 0.035(4) -0.014(3) -0.002(3) 0.011(3)
C3C 0.028(3) 0.028(4) 0.024(3) -0.004(3) -0.004(3) 0.011(3)
C2C 0.028(3) 0.023(3) 0.034(3) -0.002(3) -0.002(3) 0.013(2)
C1C 0.018(3) 0.030(3) 0.022(3) 0.003(2) -0.001(2) -0.010(2)
N2C 0.022(3) 0.025(3) 0.039(4) -0.003(3) 0.006(3) -0.009(2)
C5D 0.027(3) 0.058(4) 0.032(3) -0.013(3) -0.018(3) 0.006(3)
N3D 0.019(3) 0.079(6) 0.028(3) -0.017(4) -0.008(3) 0.009(3)
C4D 0.030(4) 0.064(6) 0.052(5) -0.038(5) -0.015(4) 0.012(4)
C3D 0.064(7) 0.112(10) 0.043(6) -0.045(7) -0.011(5) 0.030(7)
C2D 0.032(4) 0.073(7) 0.028(4) -0.012(4) -0.006(3) 0.024(4)
C1D 0.036(4) 0.087(8) 0.032(4) -0.018(5) -0.024(4) -0.002(5)
N2D 0.035(4) 0.081(6) 0.024(3) -0.008(4) -0.014(3) 0.001(4)
C5E 0.023(3) 0.025(3) 0.046(4) -0.004(3) -0.007(3) 0.009(2)
N3E 0.015(3) 0.065(5) 0.030(3) 0.004(3) -0.001(2) 0.000(3)
C4E 0.021(3) 0.041(5) 0.045(5) -0.005(4) -0.012(3) -0.015(3)
C3E 0.020(3) 0.039(4) 0.046(4) -0.008(3) -0.011(3) -0.013(3)
C2E 0.019(3) 0.042(4) 0.027(4) -0.008(3) 0.000(3) 0.013(3)
C1E 0.0259(16) 0.0247(17) 0.0267(17) -0.0050(10) -0.0059(10) 0.0016(10)
N2E 0.031(3) 0.084(6) 0.033(4) -0.014(4) 0.007(3) -0.024(4)
C1F 0.020(4) 0.119(10) 0.022(4) -0.003(5) 0.003(3) 0.013(5)
C2F 0.013(3) 0.074(7) 0.049(5) 0.011(5) -0.008(3) 0.003(4)
C3F 0.018(4) 0.087(8) 0.054(6) -0.007(6) 0.011(4) -0.013(4)
C4F 0.028(4) 0.130(11) 0.024(4) -0.011(5) -0.006(3) 0.020(6)
N3F 0.021(3) 0.149(10) 0.027(4) -0.005(5) -0.004(3) -0.024(5)
C5F 0.016(3) 0.110(9) 0.022(4) 0.006(5) -0.001(3) -0.013(4)
N2F 0.035(3) 0.082(4) 0.043(3) -0.001(3) -0.023(3) -0.005(3)
N1S 0.025(3) 0.016(3) 0.070(5) -0.017(3) 0.008(3) -0.002(2)
O11S 0.045(3) 0.062(4) 0.024(3) -0.008(3) 0.010(2) -0.023(3)
O12S 0.080(4) 0.041(4) 0.037(3) -0.024(3) 0.000(3) -0.002(3)
O13S 0.072(3) 0.033(3) 0.051(3) -0.004(3) 0.009(3) -0.026(3)
N2S 0.032(3) 0.020(3) 0.033(4) -0.009(3) -0.009(3) -0.003(2)
O21S 0.0248(18) 0.0230(17) 0.0239(17) -0.0038(8) -0.0064(8) -0.0002(7)
O22S 0.090(8) 0.030(5) 0.057(7) 0.012(5) -0.023(6) -0.014(5)
O23S 0.081(7) 0.027(5) 0.055(6) -0.021(4) -0.019(5) 0.002(5)
N2T 0.032(3) 0.020(3) 0.033(4) -0.009(3) -0.009(3) -0.003(2)
O21T 0.0248(18) 0.0230(17) 0.0239(17) -0.0038(8) -0.0064(8) -0.0002(7)
O22T 0.090(8) 0.030(5) 0.057(7) 0.012(5) -0.023(6) -0.014(5)
O23T 0.081(7) 0.027(5) 0.055(6) -0.021(4) -0.019(5) 0.002(5)
N3S 0.051(6) 0.055(18) 0.113(11) -0.023(10) -0.029(7) -0.007(7)
O31S 0.047(3) 0.047(3) 0.047(3) -0.0086(9) -0.0127(10) -0.0008(7)
O32S 0.081(10) 0.046(5) 0.063(5) -0.014(5) -0.032(5) 0.019(9)
O33S 0.069(4) 0.084(5) 0.084(5) -0.014(3) -0.022(3) -0.002(3)
N3T 0.051(6) 0.055(18) 0.113(11) -0.023(10) -0.029(7) -0.007(7)
O31T 0.047(3) 0.047(3) 0.047(3) -0.0086(9) -0.0127(10) -0.0008(7)
O32T 0.081(10) 0.046(5) 0.063(5) -0.014(5) -0.032(5) 0.019(9)
O33T 0.069(4) 0.084(5) 0.084(5) -0.014(3) -0.022(3) -0.002(3)
N4S 0.110(6) 0.105(6) 0.105(6) -0.034(5) -0.013(4) 0.013(4)
O41S 0.193(11) 0.064(7) 0.207(14) -0.090(8) -0.007(10) 0.004(7)
O42S 0.227(15) 0.227(17) 0.120(11) -0.085(12) -0.027(11) 0.019(13)
O43S 0.056(4) 0.095(7) 0.077(6) 0.027(5) 0.026(4) -0.005(4)

loop_
_atom_type_symbol
_atom_type_description
_atom_type_scat_dispersion_real
_atom_type_scat_dispersion_imag
_atom_type_scat_source
C C 0.0033 0.0016 'International Tables Vol C Tables 4.2.6.8 and 6.1.1.4'
H H 0.0000 0.0000 'International Tables Vol C Tables 4.2.6.8 and 6.1.1.4'
N N 0.0061 0.0033 'International Tables Vol C Tables 4.2.6.8 and 6.1.1.4'
O O 0.0106 0.0060 'International Tables Vol C Tables 4.2.6.8 and 6.1.1.4'
Cu Cu 0.3201 1.2651 'International Tables Vol C Tables 4.2.6.8 and 6.1.1.4'
Se Se -0.0929 2.2259 'International Tables Vol C Tables 4.2.6.8 and 6.1.1.4'

loop_
_geom_angle_atom_site_label_1
_geom_angle_atom_site_label_2
_geom_angle_atom_site_label_3
_geom_angle
_geom_angle_site_symmetry_1
_geom_angle_site_symmetry_3
O2WA Cu1 O3WA 164.9(3) . .
O2WA Cu1 N11A 89.84(19) . .
O3WA Cu1 N11A 88.4(2) . .
O2WA Cu1 N21A 89.36(19) . .
O3WA Cu1 N21A 92.0(2) . .
N11A Cu1 N21A 178.1(2) . .
O2WA Cu1 O1WC 93.8(3) . .
O3WA Cu1 O1WC 101.30(11) . .
N11A Cu1 O1WC 93.1(3) . .
N21A Cu1 O1WC 88.7(3) . .
O2WA Cu1 O1WA 118.4(4) . .
O3WA Cu1 O1WA 76.7(3) . .
N11A Cu1 O1WA 91.28(19) . .
N21A Cu1 O1WA 90.63(19) . .
O1WC Cu1 O1WA 24.6(3) . .
O3WB Cu2 O2WB 162.6(2) . .
O3WB Cu2 N11B 91.2(2) . .
O2WB Cu2 N11B 89.99(19) . .
O3WB Cu2 N21B 88.3(2) . .
O2WB Cu2 N21B 89.70(17) . .
N11B Cu2 N21B 177.2(3) . .
O3WB Cu2 O1WB 100.59(17) . .
O2WB Cu2 O1WB 96.79(19) . .
N11B Cu2 O1WB 89.5(3) . .
N21B Cu2 O1WB 93.4(2) . .
N13A Se1A N12A 95.2(3) . .
N13A Se1A N1D 166.1(3) . .
N12A Se1A N1D 73.7(3) . .
N22A Se2A N23A 94.3(3) . .
N22A Se2A N13A 75.2(2) . 2_666
N23A Se2A N13A 165.9(2) . 2_666
N22A Se2A Se1B 76.71(17) . 1_654
N23A Se2A Se1B 74.4(2) . 1_654
N13A Se2A Se1B 93.76(13) 2_666 1_654
N12B Se1B N13B 93.7(3) . .
N12B Se1B N23B 76.8(2) . 2_577
N13B Se1B N23B 167.1(2) . 2_577
N23B Se2B N22B 94.2(3) . .
N23B Se2B N1C 167.4(3) . .
N22B Se2B N1C 75.2(2) . .
N2C Se1C N1C 92.8(3) . .
N2C Se1C N1E 71.7(2) . .
N1C Se1C N1E 164.3(2) . .
N2C Se1C N22B 162.9(2) . .
N1C Se1C N22B 70.6(2) . .
N1E Se1C N22B 125.04(16) . .
N2D Se1D N1D 94.6(3) . .
N2D Se1D N2F 70.0(3) . .
N1D Se1D N2F 164.4(3) . .
N2D Se1D N12A 161.6(3) . .
N1D Se1D N12A 68.2(2) . .
N2F Se1D N12A 127.4(2) . .
N2E Se1E N1E 93.8(3) . .
N2E Se1E N2C 168.9(3) . .
N1E Se1E N2C 75.3(2) . .
N2F Se1F N1F 93.7(4) . .
N2F Se1F N2D 70.9(3) . .
N1F Se1F N2D 164.4(3) . .
Cu1 O1WA H1WA 109.8 . .
Cu1 O1WA H1WB 109.8 . .
H1WA O1WA H1WB 104.5 . .
Cu1 O1WA H1WE 119.5 . .
H1WA O1WA H1WE 67.6 . .
H1WB O1WA H1WE 129.9 . .
Cu1 O1WC H1WE 110.7 . .
Cu1 O1WC H1WF 110.9 . .
H1WE O1WC H1WF 104.8 . .
Cu1 O2WA H2WA 114.3 . .
Cu1 O2WA H2WB 114.3 . .
H2WA O2WA H2WB 104.5 . .
Cu1 O3WA H3WA 114.2 . .
Cu1 O3WA H3WB 114.2 . .
H3WA O3WA H3WB 104.5 . .
Cu2 O1WB H1WC 105.4 . .
Cu2 O1WB H1WD 105.4 . .
H1WC O1WB H1WD 104.5 . .
Cu2 O2WB H2WC 110.8 . .
Cu2 O2WB H2WD 113.1 . .
H2WC O2WB H2WD 104.5 . .
Cu2 O3WB H3WC 137.1 . .
Cu2 O3WB H3WD 111.1 . .
H3WC O3WB H3WD 104.6 . .
H1W1 O1W H1W2 104.5 . .
H2W1 O2W H2W2 104.5 . .
C11A N11A C15A 116.6(6) . .
C11A N11A Cu1 123.3(5) . .
C15A N11A Cu1 119.8(4) . .
C15A N12A Se1A 104.7(5) . .
C15A N12A Se1D 147.0(5) . .
Se1A N12A Se1D 104.3(3) . .
C14A N13A Se1A 108.1(5) . .
C21A N21A C25A 118.3(6) . .
C21A N21A Cu1 118.8(5) . .
C25A N21A Cu1 122.0(5) . .
C25A N22A Se2A 106.4(4) . .
C24A N23A Se2A 106.3(5) . .
C11B N11B C15B 116.7(6) . .
C11B N11B Cu2 121.9(6) . .
C15B N11B Cu2 120.7(5) . .
C15B N12B Se1B 107.4(4) . .
C14B N13B Se1B 105.6(5) . .
C21B N21B C25B 119.4(6) . .
C21B N21B Cu2 120.9(5) . .
C25B N21B Cu2 119.1(5) . .
C25B N22B Se2B 107.3(5) . .
C25B N22B Se1C 146.3(5) . .
Se2B N22B Se1C 103.7(3) . .
C24B N23B Se2B 107.3(5) . .
C5C N1C Se1C 107.2(4) . .
C5C N1C Se2B 143.8(4) . .
Se1C N1C Se2B 108.7(3) . .
C5D N1D Se1D 106.6(5) . .
C5D N1D Se1A 141.5(6) . .
Se1D N1D Se1A 111.8(3) . .
C5E N1E Se1E 105.9(5) . .
C5E N1E Se1C 150.3(5) . .
Se1E N1E Se1C 103.9(3) . .
C1F N1F Se1F 106.3(6) . .
N11A C11A C12A 126.9(8) . .
N11A C11A H11A 116.5 . .
C12A C11A H11A 116.5 . .
C13A C12A C11A 118.9(7) . .
C13A C12A H12A 120.5 . .
C11A C12A H12A 120.5 . .
C12A C13A C14A 116.4(7) . .
C12A C13A H13A 121.8 . .
C14A C13A H13A 121.8 . .
N13A C14A C13A 126.4(7) . .
N13A C14A C15A 113.5(7) . .
C13A C14A C15A 120.0(7) . .
N12A C15A N11A 120.7(6) . .
N12A C15A C14A 118.5(7) . .
N11A C15A C14A 120.8(6) . .
N21A C21A C22A 121.6(7) . .
N21A C21A H21A 119.2 . .
C22A C21A H21A 119.2 . .
C23A C22A C21A 121.3(7) . .
C23A C22A H22A 119.3 . .
C21A C22A H22A 119.3 . .
C22A C23A C24A 117.6(6) . .
C22A C23A H23A 121.2 . .
C24A C23A H23A 121.2 . .
N23A C24A C23A 124.4(6) . .
N23A C24A C25A 116.2(6) . .
C23A C24A C25A 119.3(6) . .
N22A C25A N21A 121.4(6) . .
N22A C25A C24A 116.6(6) . .
N21A C25A C24A 121.8(6) . .
N11B C11B C12B 123.9(8) . .
N11B C11B H11B 118.0 . .
C12B C11B H11B 118.0 . .
C11B C12B C13B 122.3(8) . .
C11B C12B H12B 118.9 . .
C13B C12B H12B 118.9 . .
C12B C13B C14B 116.4(7) . .
C12B C13B H13B 121.8 . .
C14B C13B H13B 121.8 . .
N13B C14B C15B 118.0(7) . .
N13B C14B C13B 123.8(7) . .
C15B C14B C13B 118.1(7) . .
N12B C15B N11B 122.4(6) . .
N12B C15B C14B 115.1(6) . .
N11B C15B C14B 122.5(6) . .
N21B C21B C22B 124.1(7) . .
N21B C21B H21B 118.0 . .
C22B C21B H21B 118.0 . .
C23B C22B C21B 118.3(7) . .
C23B C22B H22B 120.8 . .
C21B C22B H22B 120.8 . .
C22B C23B C24B 117.7(7) . .
C22B C23B H23B 121.1 . .
C24B C23B H23B 121.1 . .
N23B C24B C23B 124.2(7) . .
N23B C24B C25B 115.1(7) . .
C23B C24B C25B 120.7(7) . .
N22B C25B N21B 124.3(7) . .
N22B C25B C24B 116.0(7) . .
N21B C25B C24B 119.7(7) . .
N1C C5C N3C 121.7(6) . .
N1C C5C C1C 116.0(6) . .
N3C C5C C1C 122.3(6) . .
C4C N3C C5C 118.5(6) . .
N3C C4C C3C 122.9(7) . .
N3C C4C H4CA 118.6 . .
C3C C4C H4CA 118.6 . .
C2C C3C C4C 121.7(7) . .
C2C C3C H3CA 119.2 . .
C4C C3C H3CA 119.2 . .
C3C C2C C1C 116.2(6) . .
C3C C2C H2CA 121.9 . .
C1C C2C H2CA 121.9 . .
N2C C1C C2C 125.1(6) . .
N2C C1C C5C 116.2(6) . .
C2C C1C C5C 118.2(6) . .
C1C N2C Se1C 107.6(4) . .
C1C N2C Se1E 143.3(5) . .
Se1C N2C Se1E 109.0(3) . .
N1D C5D N3D 120.0(7) . .
N1D C5D C1D 117.6(8) . .
N3D C5D C1D 122.3(8) . .
C4D N3D C5D 113.6(7) . .
N3D C4D C3D 130.1(10) . .
N3D C4D H4DA 115.0 . .
C3D C4D H4DA 115.0 . .
C2D C3D C4D 116.9(10) . .
C2D C3D H3DA 121.6 . .
C4D C3D H3DA 121.6 . .
C3D C2D C1D 116.4(8) . .
C3D C2D H2DA 121.8 . .
C1D C2D H2DA 121.8 . .
N2D C1D C2D 124.9(8) . .
N2D C1D C5D 114.6(8) . .
C2D C1D C5D 120.5(9) . .
C1D N2D Se1D 106.6(6) . .
C1D N2D Se1F 143.2(6) . .
Se1D N2D Se1F 110.2(4) . .
N1E C5E N3E 120.9(7) . .
N1E C5E C1E 118.0(7) . .
N3E C5E C1E 121.0(7) . .
C4E N3E C5E 116.4(7) . .
N3E C4E C3E 127.3(8) . .
N3E C4E H4EA 116.3 . .
C3E C4E H4EA 116.3 . .
C2E C3E C4E 119.1(7) . .
C2E C3E H3EA 120.4 . .
C4E C3E H3EA 120.4 . .
C3E C2E C1E 117.6(6) . .
C3E C2E H2EA 121.2 . .
C1E C2E H2EA 121.2 . .
N2E C1E C2E 126.9(6) . .
N2E C1E C5E 114.6(7) . .
C2E C1E C5E 118.4(6) . .
C1E N2E Se1E 107.7(5) . .
N1F C1F C2F 123.2(8) . .
N1F C1F C5F 115.4(11) . .
C2F C1F C5F 121.3(10) . .
C3F C2F C1F 116.2(8) . .
C3F C2F H2FA 121.9 . .
C1F C2F H2FA 121.9 . .
C2F C3F C4F 119.4(10) . .
C2F C3F H3FA 120.3 . .
C4F C3F H3FA 120.3 . .
N3F C4F C3F 125.7(10) . .
N3F C4F H4FA 117.2 . .
C3F C4F H4FA 117.2 . .
C4F N3F C5F 115.7(7) . .
N2F C5F N3F 120.2(7) . .
N2F C5F C1F 118.1(10) . .
N3F C5F C1F 121.6(10) . .
C5F N2F Se1F 106.4(6) . .
C5F N2F Se1D 144.8(6) . .
Se1F N2F Se1D 108.7(4) . .
O13S N1S O12S 119.98(11) . .
O13S N1S O11S 119.95(11) . .
O12S N1S O11S 119.95(11) . .
O21S N2S O23S 119.93(12) . .
O21S N2S O22S 119.88(12) . .
O23S N2S O22S 119.87(12) . .
O23T N2T O22T 120.00(11) . .
O23T N2T O21T 120.02(11) . .
O22T N2T O21T 119.98(11) . .
O32S N3S O33S 119.96(13) . .
O32S N3S O31S 119.98(13) . .
O33S N3S O31S 119.93(13) . .
O32T N3T O33T 119.99(11) . .
O32T N3T O31T 120.01(11) . .
O33T N3T O31T 119.99(11) . .

loop_
_geom_bond_atom_site_label_1
_geom_bond_atom_site_label_2
_geom_bond_distance
_geom_bond_site_symmetry_2
Cu1 O2WA 1.9436(16) .
Cu1 O3WA 1.9446(11) .
Cu1 N11A 2.017(6) .
Cu1 N21A 2.043(5) .
Cu1 O1WC 2.1967(16) .
Cu1 O1WA 2.2038(17) .
Cu2 O3WB 1.927(2) .
Cu2 O2WB 1.9567(13) .
Cu2 N11B 2.035(6) .
Cu2 N21B 2.061(6) .
Cu2 O1WB 2.2593(12) .
Se1A N13A 1.758(6) .
Se1A N12A 1.782(7) .
Se1A N1D 2.899(6) .
Se2A N22A 1.792(5) .
Se2A N23A 1.797(7) .
Se2A N13A 3.002(6) 2_666
Se2A Se1B 3.7328(11) 1_654
Se1B N12B 1.787(6) .
Se1B N13B 1.790(7) .
Se1B N23B 2.894(6) 2_577
Se2B N23B 1.760(6) .
Se2B N22B 1.771(6) .
Se2B N1C 2.878(6) .
Se1C N2C 1.798(6) .
Se1C N1C 1.802(6) .
Se1C N1E 3.003(6) .
Se1C N22B 3.032(6) .
Se1D N2D 1.778(8) .
Se1D N1D 1.796(7) .
Se1D N2F 2.924(8) .
Se1D N12A 3.097(6) .
Se1E N2E 1.781(7) .
Se1E N1E 1.798(6) .
Se1E N2C 2.870(6) .
Se1F N2F 1.780(8) .
Se1F N1F 1.801(9) .
Se1F N2D 2.891(8) .
O1WA H1WA 0.8201 .
O1WA H1WB 0.8201 .
O1WA H1WE 0.6715 .
O1WC H1WE 0.8191 .
O1WC H1WF 0.8187 .
O2WA H2WA 0.8200 .
O2WA H2WB 0.8199 .
O3WA H3WA 0.8200 .
O3WA H3WB 0.8200 .
O1WB H1WC 0.8201 .
O1WB H1WD 0.8200 .
O2WB H2WC 0.8199 .
O2WB H2WD 0.8200 .
O3WB H3WC 0.8199 .
O3WB H3WD 0.8199 .
O1W H1W1 0.8200 .
O1W H1W2 0.8200 .
O2W H2W1 0.8200 .
O2W H2W2 0.8200 .
N11A C11A 1.267(9) .
N11A C15A 1.391(10) .
N12A C15A 1.349(10) .
N13A C14A 1.349(10) .
N21A C21A 1.314(9) .
N21A C25A 1.366(9) .
N22A C25A 1.323(8) .
N23A C24A 1.326(10) .
N11B C11B 1.336(10) .
N11B C15B 1.367(9) .
N12B C15B 1.318(9) .
N13B C14B 1.321(10) .
N21B C21B 1.302(9) .
N21B C25B 1.372(10) .
N22B C25B 1.329(10) .
N23B C24B 1.352(10) .
N1C C5C 1.326(8) .
N1D C5D 1.320(10) .
N1E C5E 1.279(10) .
N1F C1F 1.339(14) .
C11A C12A 1.424(10) .
C11A H11A 0.9500 .
C12A C13A 1.376(12) .
C12A H12A 0.9500 .
C13A C14A 1.420(10) .
C13A H13A 0.9500 .
C14A C15A 1.432(9) .
C21A C22A 1.450(10) .
C21A H21A 0.9500 .
C22A C23A 1.361(10) .
C22A H22A 0.9500 .
C23A C24A 1.381(10) .
C23A H23A 0.9500 .
C24A C25A 1.450(9) .
C11B C12B 1.359(10) .
C11B H11B 0.9500 .
C12B C13B 1.371(12) .
C12B H12B 0.9500 .
C13B C14B 1.429(12) .
C13B H13B 0.9500 .
C14B C15B 1.429(9) .
C21B C22B 1.454(9) .
C21B H21B 0.9500 .
C22B C23B 1.369(11) .
C22B H22B 0.9500 .
C23B C24B 1.423(10) .
C23B H23B 0.9500 .
C24B C25B 1.428(10) .
C5C N3C 1.348(8) .
C5C C1C 1.445(8) .
N3C C4C 1.302(9) .
C4C C3C 1.425(9) .
C4C H4CA 0.9500 .
C3C C2C 1.360(11) .
C3C H3CA 0.9500 .
C2C C1C 1.433(10) .
C2C H2CA 0.9500 .
C1C N2C 1.312(9) .
C5D N3D 1.361(11) .
C5D C1D 1.441(11) .
N3D C4D 1.288(10) .
C4D C3D 1.404(12) .
C4D H4DA 0.9500 .
C3D C2D 1.390(16) .
C3D H3DA 0.9500 .
C2D C1D 1.392(13) .
C2D H2DA 0.9500 .
C1D N2D 1.377(13) .
C5E N3E 1.385(10) .
C5E C1E 1.470(10) .
N3E C4E 1.283(10) .
C4E C3E 1.433(10) .
C4E H4EA 0.9500 .
C3E C2E 1.348(10) .
C3E H3EA 0.9500 .
C2E C1E 1.443(11) .
C2E H2EA 0.9500 .
C1E N2E 1.295(10) .
C1F C2F 1.388(15) .
C1F C5F 1.419(10) .
C2F C3F 1.337(14) .
C2F H2FA 0.9500 .
C3F C4F 1.443(11) .
C3F H3FA 0.9500 .
C4F N3F 1.286(15) .
C4F H4FA 0.9500 .
N3F C5F 1.358(14) .
C5F N2F 1.313(13) .
N1S O13S 1.240(2) .
N1S O12S 1.240(2) .
N1S O11S 1.240(2) .
N2S O21S 1.240(2) .
N2S O23S 1.240(2) .
N2S O22S 1.240(2) .
N2T O23T 1.239(2) .
N2T O22T 1.240(2) .
N2T O21T 1.240(2) .
N3S O32S 1.240(2) .
N3S O33S 1.240(2) .
N3S O31S 1.240(2) .
N3T O32T 1.240(2) .
N3T O33T 1.240(2) .
N3T O31T 1.240(2) .
N4S O43S 1.239(2) .
N4S O41S 1.240(2) .
N4S O42S 1.240(2) .

loop_
_geom_hbond_atom_site_label_D
_geom_hbond_atom_site_label_H
_geom_hbond_atom_site_label_A
_geom_hbond_distance_DH
_geom_hbond_distance_HA
_geom_hbond_distance_DA
_geom_hbond_angle_DHA
_geom_hbond_site_symmetry_A
O1WA H1WB O23S 0.82 2.10 2.904(11) 165.7 .
O1WC H1WE O23T 0.82 2.08 2.810(10) 148.7 2_676
O2WA H2WB O1W 0.82 1.88 2.679(8) 163.0 .
O3WA H3WA N22A 0.82 2.67 3.185(6) 122.6 .
O3WA H3WB O21T 0.82 1.93 2.625(9) 142.2 .
O3WA H3WB O21S 0.82 2.07 2.795(8) 146.9 .
O3WA H3WB O23T 0.82 2.40 3.166(10) 155.5 .
O1WB H1WC O33S 0.82 2.06 2.802(14) 150.3 .
O1WB H1WC O32T 0.82 2.27 2.894(18) 133.6 .
O1WB H1WC O32S 0.82 2.56 3.146(17) 129.8 .
O1WB H1WC O33T 0.82 2.39 3.194(17) 168.8 .
O1WB H1WD O12S 0.82 2.00 2.806(7) 167.2 .
O2WB H2WC O43S 0.82 1.96 2.782(9) 176.3 .
O3WB H3WC O11S 0.82 2.04 2.717(7) 140.0 2_567
O1W H1W1 O42S 0.82 1.93 2.627(12) 141.6 1_655
O1W H1W2 O31S 0.82 2.40 3.021(16) 133.6 1_655
O1W H1W2 O33T 0.82 2.42 2.947(19) 122.9 1_655
O1W H1W2 O31T 0.82 2.01 2.726(16) 145.7 1_655
O2W H2W1 O22S 0.82 2.08 2.809(19) 148.4 2_576
O2W H2W2 O43S 0.82 1.97 2.591(16) 131.8 .

loop_
_geom_torsion_atom_site_label_1
_geom_torsion_atom_site_label_2
_geom_torsion_atom_site_label_3
_geom_torsion_atom_site_label_4
_geom_torsion
_geom_torsion_site_symmetry_1
O2WA Cu1 N11A C11A 98.1(6) .
O3WA Cu1 N11A C11A -96.9(6) .
N21A Cu1 N11A C11A 163(7) .
O1WC Cu1 N11A C11A 4.3(6) .
O1WA Cu1 N11A C11A -20.3(6) .
O2WA Cu1 N11A C15A -88.5(5) .
O3WA Cu1 N11A C15A 76.5(5) .
N21A Cu1 N11A C15A -23(7) .
O1WC Cu1 N11A C15A 177.7(5) .
O1WA Cu1 N11A C15A 153.2(6) .
N13A Se1A N12A C15A -0.9(5) .
N1D Se1A N12A C15A -172.3(5) .
N13A Se1A N12A Se1D 163.2(3) .
N1D Se1A N12A Se1D -8.18(17) .
N2D Se1D N12A C15A -174.0(10) .
N1D Se1D N12A C15A 164.6(10) .
N2F Se1D N12A C15A -14.1(10) .
N2D Se1D N12A Se1A 35.1(9) .
N1D Se1D N12A Se1A 13.7(3) .
N2F Se1D N12A Se1A -165.0(2) .
N12A Se1A N13A C14A 0.1(6) .
N1D Se1A N13A C14A 36.8(14) .
O2WA Cu1 N21A C21A -73.6(6) .
O3WA Cu1 N21A C21A 121.4(6) .
N11A Cu1 N21A C21A -139(7) .
O1WC Cu1 N21A C21A 20.2(6) .
O1WA Cu1 N21A C21A 44.7(6) .
O2WA Cu1 N21A C25A 95.2(6) .
O3WA Cu1 N21A C25A -69.7(5) .
N11A Cu1 N21A C25A 30(7) .
O1WC Cu1 N21A C25A -171.0(5) .
O1WA Cu1 N21A C25A -146.4(6) .
N23A Se2A N22A C25A -1.2(5) .
N13A Se2A N22A C25A -171.6(5) 2_666
Se1B Se2A N22A C25A -74.0(4) 1_654
N22A Se2A N23A C24A -2.0(5) .
N13A Se2A N23A C24A 39.3(14) 2_666
Se1B Se2A N23A C24A 72.9(5) 1_654
O3WB Cu2 N11B C11B -115.5(6) .
O2WB Cu2 N11B C11B 81.9(6) .
N21B Cu2 N11B C11B 165(5) .
O1WB Cu2 N11B C11B -14.9(6) .
O3WB Cu2 N11B C15B 73.7(6) .
O2WB Cu2 N11B C15B -88.9(6) .
N21B Cu2 N11B C15B -5(5) .
O1WB Cu2 N11B C15B 174.3(5) .
N13B Se1B N12B C15B 0.1(5) .
N23B Se1B N12B C15B 171.3(5) 2_577
N12B Se1B N13B C14B 2.6(5) .
N23B Se1B N13B C14B -39.1(14) 2_577
O3WB Cu2 N21B C21B 88.5(6) .
O2WB Cu2 N21B C21B -108.8(6) .
N11B Cu2 N21B C21B 168(5) .
O1WB Cu2 N21B C21B -12.0(6) .
O3WB Cu2 N21B C25B -82.1(5) .
O2WB Cu2 N21B C25B 80.6(5) .
N11B Cu2 N21B C25B -3(5) .
O1WB Cu2 N21B C25B 177.4(5) .
N23B Se2B N22B C25B 1.3(5) .
N1C Se2B N22B C25B 174.5(5) .
N23B Se2B N22B Se1C -165.3(3) .
N1C Se2B N22B Se1C 7.96(16) .
N2C Se1C N22B C25B 175.9(10) .
N1C Se1C N22B C25B -169.5(9) .
N1E Se1C N22B C25B 9.5(9) .
N2C Se1C N22B Se2B -27.7(9) .
N1C Se1C N22B Se2B -13.1(3) .
N1E Se1C N22B Se2B 165.9(2) .
N22B Se2B N23B C24B 0.5(6) .
N1C Se2B N23B C24B -31.1(15) .
N2C Se1C N1C C5C -0.3(5) .
N1E Se1C N1C C5C 7.0(11) .
N22B Se1C N1C C5C -176.0(5) .
N2C Se1C N1C Se2B -176.0(3) .
N1E Se1C N1C Se2B -168.8(7) .
N22B Se1C N1C Se2B 8.23(16) .
N23B Se2B N1C C5C -154.2(11) .
N22B Se2B N1C C5C 173.1(8) .
N23B Se2B N1C Se1C 18.9(12) .
N22B Se2B N1C Se1C -13.8(3) .
N2D Se1D N1D C5D 0.0(6) .
N2F Se1D N1D C5D -10.5(13) .
N12A Se1D N1D C5D 173.4(6) .
N2D Se1D N1D Se1A 177.9(3) .
N2F Se1D N1D Se1A 167.4(8) .
N12A Se1D N1D Se1A -8.77(18) .
N13A Se1A N1D C5D 153.2(11) .
N12A Se1A N1D C5D -168.5(9) .
N13A Se1A N1D Se1D -23.5(12) .
N12A Se1A N1D Se1D 14.8(3) .
N2E Se1E N1E C5E 1.0(6) .
N2C Se1E N1E C5E -177.2(6) .
N2E Se1E N1E Se1C -179.3(3) .
N2C Se1E N1E Se1C 2.43(18) .
N2C Se1C N1E C5E 175.4(12) .
N1C Se1C N1E C5E 167.8(11) .
N22B Se1C N1E C5E -8.8(12) .
N2C Se1C N1E Se1E -4.0(3) .
N1C Se1C N1E Se1E -11.6(10) .
N22B Se1C N1E Se1E 171.9(2) .
N2F Se1F N1F C1F 0.7(7) .
N2D Se1F N1F C1F -7.9(16) .
C15A N11A C11A C12A -4.3(11) .
Cu1 N11A C11A C12A 169.4(6) .
N11A C11A C12A C13A 0.8(13) .
C11A C12A C13A C14A 0.6(12) .
Se1A N13A C14A C13A -176.4(7) .
Se1A N13A C14A C15A 0.6(8) .
C12A C13A C14A N13A 178.6(8) .
C12A C13A C14A C15A 1.8(11) .
Se1A N12A C15A N11A -177.3(5) .
Se1D N12A C15A N11A 31.9(13) .
Se1A N12A C15A C14A 1.5(8) .
Se1D N12A C15A C14A -149.3(7) .
C11A N11A C15A N12A -174.7(6) .
Cu1 N11A C15A N12A 11.4(9) .
C11A N11A C15A C14A 6.5(10) .
Cu1 N11A C15A C14A -167.3(5) .
N13A C14A C15A N12A -1.5(10) .
C13A C14A C15A N12A 175.7(7) .
N13A C14A C15A N11A 177.3(6) .
C13A C14A C15A N11A -5.5(11) .
C25A N21A C21A C22A -0.2(11) .
Cu1 N21A C21A C22A 169.1(6) .
N21A C21A C22A C23A -0.5(12) .
C21A C22A C23A C24A 2.1(11) .
Se2A N23A C24A C23A -178.1(6) .
Se2A N23A C24A C25A 4.7(8) .
C22A C23A C24A N23A 179.9(7) .
C22A C23A C24A C25A -2.9(10) .
Se2A N22A C25A N21A 178.1(5) .
Se2A N22A C25A C24A 4.0(7) .
C21A N21A C25A N22A -174.5(7) .
Cu1 N21A C25A N22A 16.6(9) .
C21A N21A C25A C24A -0.7(11) .
Cu1 N21A C25A C24A -169.6(5) .
N23A C24A C25A N22A -6.2(10) .
C23A C24A C25A N22A 176.4(6) .
N23A C24A C25A N21A 179.7(6) .
C23A C24A C25A N21A 2.4(11) .
C15B N11B C11B C12B 2.9(11) .
Cu2 N11B C11B C12B -168.3(6) .
N11B C11B C12B C13B -0.7(12) .
C11B C12B C13B C14B -1.9(11) .
Se1B N13B C14B C15B -4.8(8) .
Se1B N13B C14B C13B 179.1(6) .
C12B C13B C14B N13B 178.2(7) .
C12B C13B C14B C15B 2.1(10) .
Se1B N12B C15B N11B 178.9(5) .
Se1B N12B C15B C14B -2.7(7) .
C11B N11B C15B N12B 175.7(7) .
Cu2 N11B C15B N12B -13.0(9) .
C11B N11B C15B C14B -2.5(10) .
Cu2 N11B C15B C14B 168.8(5) .
N13B C14B C15B N12B 5.3(10) .
C13B C14B C15B N12B -178.3(7) .
N13B C14B C15B N11B -176.3(7) .
C13B C14B C15B N11B 0.0(11) .
C25B N21B C21B C22B 2.3(11) .
Cu2 N21B C21B C22B -168.2(6) .
N21B C21B C22B C23B -0.2(12) .
C21B C22B C23B C24B 0.0(11) .
Se2B N23B C24B C23B 177.0(6) .
Se2B N23B C24B C25B -2.1(8) .
C22B C23B C24B N23B 179.1(7) .
C22B C23B C24B C25B -1.8(10) .
Se2B N22B C25B N21B 177.6(6) .
Se1C N22B C25B N21B -26.5(13) .
Se2B N22B C25B C24B -2.7(7) .
Se1C N22B C25B C24B 153.2(6) .
C21B N21B C25B N22B 175.6(7) .
Cu2 N21B C25B N22B -13.7(9) .
C21B N21B C25B C24B -4.1(10) .
Cu2 N21B C25B C24B 166.7(5) .
N23B C24B C25B N22B 3.4(10) .
C23B C24B C25B N22B -175.8(6) .
N23B C24B C25B N21B -176.9(6) .
C23B C24B C25B N21B 3.9(10) .
Se1C N1C C5C N3C 179.9(5) .
Se2B N1C C5C N3C -7.0(11) .
Se1C N1C C5C C1C 2.6(7) .
Se2B N1C C5C C1C 175.7(5) .
N1C C5C N3C C4C -179.8(7) .
C1C C5C N3C C4C -2.7(10) .
C5C N3C C4C C3C -0.5(11) .
N3C C4C C3C C2C 1.0(12) .
C4C C3C C2C C1C 1.8(11) .
C3C C2C C1C N2C -176.6(7) .
C3C C2C C1C C5C -4.6(10) .
N1C C5C C1C N2C -4.6(9) .
N3C C5C C1C N2C 178.1(7) .
N1C C5C C1C C2C -177.3(6) .
N3C C5C C1C C2C 5.4(10) .
C2C C1C N2C Se1C 176.1(6) .
C5C C1C N2C Se1C 4.0(8) .
C2C C1C N2C Se1E -8.0(14) .
C5C C1C N2C Se1E 179.8(5) .
N1C Se1C N2C C1C -2.1(5) .
N1E Se1C N2C C1C 179.9(6) .
N22B Se1C N2C C1C 11.6(12) .
N1C Se1C N2C Se1E -179.5(3) .
N1E Se1C N2C Se1E 2.54(19) .
N22B Se1C N2C Se1E -165.7(6) .
N2E Se1E N2C C1C 170.8(15) .
N1E Se1E N2C C1C -180.0(9) .
N2E Se1E N2C Se1C -13.4(17) .
N1E Se1E N2C Se1C -4.2(3) .
Se1D N1D C5D N3D 178.4(6) .
Se1A N1D C5D N3D 1.6(13) .
Se1D N1D C5D C1D 1.2(9) .
Se1A N1D C5D C1D -175.5(6) .
N1D C5D N3D C4D -178.6(7) .
C1D C5D N3D C4D -1.6(11) .
C5D N3D C4D C3D 3.3(14) .
N3D C4D C3D C2D -5.1(16) .
C4D C3D C2D C1D 4.7(13) .
C3D C2D C1D N2D 178.0(8) .
C3D C2D C1D C5D -3.6(13) .
N1D C5D C1D N2D -2.4(11) .
N3D C5D C1D N2D -179.4(7) .
N1D C5D C1D C2D 179.1(7) .
N3D C5D C1D C2D 2.0(12) .
C2D C1D N2D Se1D -179.4(7) .
C5D C1D N2D Se1D 2.1(9) .
C2D C1D N2D Se1F -2.3(15) .
C5D C1D N2D Se1F 179.2(6) .
N1D Se1D N2D C1D -1.2(6) .
N2F Se1D N2D C1D 175.8(6) .
N12A Se1D N2D C1D -21.1(12) .
N1D Se1D N2D Se1F -179.4(3) .
N2F Se1D N2D Se1F -2.4(2) .
N12A Se1D N2D Se1F 160.7(6) .
N2F Se1F N2D C1D -173.2(10) .
N1F Se1F N2D C1D -164.1(12) .
N2F Se1F N2D Se1D 3.9(3) .
N1F Se1F N2D Se1D 13.0(13) .
Se1E N1E C5E N3E 179.0(6) .
Se1C N1E C5E N3E -0.4(16) .
Se1E N1E C5E C1E -1.3(9) .
Se1C N1E C5E C1E 179.3(7) .
N1E C5E N3E C4E 178.5(8) .
C1E C5E N3E C4E -1.2(11) .
C5E N3E C4E C3E 1.5(12) .
N3E C4E C3E C2E -0.6(13) .
C4E C3E C2E C1E -0.6(11) .
C3E C2E C1E N2E 180.0(8) .
C3E C2E C1E C5E 0.9(11) .
N1E C5E C1E N2E 1.1(11) .
N3E C5E C1E N2E -179.2(7) .
N1E C5E C1E C2E -179.6(7) .
N3E C5E C1E C2E 0.0(11) .
C2E C1E N2E Se1E -179.4(6) .
C5E C1E N2E Se1E -0.2(9) .
N1E Se1E N2E C1E -0.4(6) .
N2C Se1E N2E C1E 8(2) .
Se1F N1F C1F C2F 178.3(7) .
Se1F N1F C1F C5F -0.2(10) .
N1F C1F C2F C3F -179.5(9) .
C5F C1F C2F C3F -1.1(13) .
C1F C2F C3F C4F 1.6(14) .
C2F C3F C4F N3F -0.5(16) .
C3F C4F N3F C5F -1.2(15) .
C4F N3F C5F N2F -179.7(9) .
C4F N3F C5F C1F 1.7(13) .
N1F C1F C5F N2F -0.7(13) .
C2F C1F C5F N2F -179.2(9) .
N1F C1F C5F N3F 177.9(9) .
C2F C1F C5F N3F -0.6(14) .
N3F C5F N2F Se1F -177.5(7) .
C1F C5F N2F Se1F 1.2(10) .
N3F C5F N2F Se1D 0.6(16) .
C1F C5F N2F Se1D 179.3(7) .
N1F Se1F N2F C5F -1.1(7) .
N2D Se1F N2F C5F 176.5(7) .
N1F Se1F N2F Se1D -179.9(3) .
N2D Se1F N2F Se1D -2.3(2) .
N2D Se1D N2F C5F -174.2(11) .
N1D Se1D N2F C5F -163.1(11) .
N12A Se1D N2F C5F 12.4(11) .
N2D Se1D N2F Se1F 3.8(3) .
N1D Se1D N2F Se1F 14.9(11) .
N12A Se1D N2F Se1F -169.6(2) .
